data_2311157
loop_
_publ_author_name
'Akkurt, Mehmet'
'Mohamed, Shaaban K.'
'Marzouk, Adel A.'
'Abdelhamid, Antar A.'
'Santoyo-Gonzalez, Francisco'

_publ_section_title
;
 2-(2,5-Di-meth-oxy-phen-yl)-4,5-diphenyl-1-(prop-2-en-1-yl)-1H-imidazole.
;
_journal_coeditor_code BX2444
_journal_issue 'Pt 7'
_journal_name_full 'Acta crystallographica. Section E, Structure reports online'
_journal_page_first o1098
_journal_page_last 9
_journal_paper_doi 10.1107/S1600536813015936
_journal_volume 69
_journal_year 2013
_chemical_formula_iupac 'C26 H24 N2 O2'
_chemical_formula_moiety 'C26 H24 N2 O2'
_chemical_formula_sum 'C26 H24 N2 O2'
_chemical_formula_weight 396.47
_chemical_name_systematic
;
2-(2,5-Dimethoxyphenyl)-4,5-diphenyl-1-(prop-2-en-1-yl)-1<i>H</i>-imidazole
;
_space_group_IT_number 2
_space_group_name_Hall '-P 1'
_space_group_name_H-M_alt 'P -1'
_symmetry_cell_setting triclinic
_symmetry_space_group_name_Hall '-P 1'
_symmetry_space_group_name_H-M 'P -1'
_atom_sites_solution_hydrogens geom
_atom_sites_solution_primary direct
_atom_sites_solution_secondary difmap
_cell_angle_alpha 105.938(2)
_cell_angle_beta 101.846(2)
_cell_angle_gamma 107.772(2)
_cell_formula_units_Z 2
_cell_length_a 8.3117(14)
_cell_length_b 10.5217(17)
_cell_length_c 13.425(2)
_cell_measurement_reflns_used 2470
_cell_measurement_temperature 100(2)
_cell_measurement_theta_max 26.274
_cell_measurement_theta_min 2.181
_cell_volume 1020.1(3)
_computing_cell_refinement 'SAINT (Bruker, 2001)'
_computing_data_collection 'SMART (Bruker, 2001)'
_computing_data_reduction 'SAINT (Bruker, 2001)'
_computing_molecular_graphics 'ORTEP-3 for Windows (Farrugia, 2012)'
_computing_publication_material 'WinGX (Farrugia, 2012) and PLATON (Spek, 2009)'
_computing_structure_refinement 'SHELXL97 (Sheldrick, 2008)'
_computing_structure_solution 'SHELXS97 (Sheldrick, 2008)'
_diffrn_ambient_temperature 100(2)
_diffrn_measured_fraction_theta_full 0.993
_diffrn_measured_fraction_theta_max 0.993
_diffrn_measurement_device_type 'Bruker SMART APEX CCD area-detector'
_diffrn_measurement_method 'phi and omega scans'
_diffrn_radiation_monochromator graphite
_diffrn_radiation_source 'sealed tube'
_diffrn_radiation_type MoK\a
_diffrn_radiation_wavelength 0.71073
_diffrn_reflns_av_R_equivalents 0.0361
_diffrn_reflns_av_sigmaI/netI 0.0455
_diffrn_reflns_limit_h_max 10
_diffrn_reflns_limit_h_min -10
_diffrn_reflns_limit_k_max 13
_diffrn_reflns_limit_k_min -13
_diffrn_reflns_limit_l_max 16
_diffrn_reflns_limit_l_min -16
_diffrn_reflns_number 11527
_diffrn_reflns_reduction_process
;
;
_diffrn_reflns_theta_full 26.49
_diffrn_reflns_theta_max 26.49
_diffrn_reflns_theta_min 1.66
_exptl_absorpt_coefficient_mu 0.082
_exptl_absorpt_correction_T_max 0.993
_exptl_absorpt_correction_T_min 0.979
_exptl_absorpt_correction_type multi-scan
_exptl_absorpt_process_details '(SADABS; Sheldrick, 2004)'
_exptl_crystal_colour colourless
_exptl_crystal_density_diffrn 1.291
_exptl_crystal_density_method 'Not Measured'
_exptl_crystal_description prism
_exptl_crystal_F_000 420
_exptl_crystal_size_max 0.260
_exptl_crystal_size_mid 0.160
_exptl_crystal_size_min 0.080
_refine_diff_density_max 0.228
_refine_diff_density_min -0.256
_refine_ls_extinction_method none
_refine_ls_goodness_of_fit_ref 1.046
_refine_ls_hydrogen_treatment constr
_refine_ls_matrix_type full
_refine_ls_number_parameters 273
_refine_ls_number_reflns 4193
_refine_ls_number_restraints 0
_refine_ls_restrained_S_all 1.046
_refine_ls_R_factor_all 0.0641
_refine_ls_R_factor_gt 0.0469
_refine_ls_shift/su_max 0.000
_refine_ls_shift/su_mean 0.000
_refine_ls_structure_factor_coef Fsqd
_refine_ls_weighting_details 'calc w=1/[\s^2^(Fo^2^)+(0.0613P)^2^+0.1427P] where P=(Fo^2^+2Fc^2^)/3'
_refine_ls_weighting_scheme calc
_refine_ls_wR_factor_gt 0.1117
_refine_ls_wR_factor_ref 0.1248
_reflns_number_gt 3184
_reflns_number_total 4193
_reflns_threshold_expression I>2\s(I)
_cod_data_source_file bx2444sup1.cif
_cod_data_source_block I
_cod_database_code 2311157

loop_
_symmetry_equiv_pos_site_id
_symmetry_equiv_pos_as_xyz
1 x,y,z
2 -x,-y,-z

loop_
_atom_site_aniso_label
_atom_site_aniso_U_11
_atom_site_aniso_U_22
_atom_site_aniso_U_33
_atom_site_aniso_U_12
_atom_site_aniso_U_13
_atom_site_aniso_U_23
O1 0.0266(6) 0.0360(7) 0.0281(7) 0.0075(5) 0.0080(5) 0.0209(6)
O2 0.0216(6) 0.0252(6) 0.0223(6) 0.0044(5) 0.0028(5) 0.0098(5)
N1 0.0190(7) 0.0203(7) 0.0193(7) 0.0059(6) 0.0055(6) 0.0074(6)
N2 0.0188(7) 0.0205(7) 0.0210(7) 0.0079(6) 0.0073(6) 0.0080(6)
C1 0.0183(7) 0.0192(8) 0.0169(8) 0.0064(6) 0.0042(6) 0.0059(7)
C2 0.0181(8) 0.0204(8) 0.0156(8) 0.0047(7) 0.0040(6) 0.0060(7)
C3 0.0189(8) 0.0187(8) 0.0167(8) 0.0058(6) 0.0046(6) 0.0062(6)
C4 0.0189(8) 0.0233(9) 0.0193(8) 0.0092(7) 0.0060(6) 0.0106(7)
C5 0.0215(8) 0.0219(9) 0.0253(9) 0.0090(7) 0.0080(7) 0.0108(7)
C6 0.0245(8) 0.0308(9) 0.0249(9) 0.0160(8) 0.0102(7) 0.0125(8)
C7 0.0202(8) 0.0357(10) 0.0300(9) 0.0133(8) 0.0119(7) 0.0189(8)
C8 0.0177(8) 0.0282(9) 0.0298(9) 0.0054(7) 0.0051(7) 0.0159(8)
C9 0.0202(8) 0.0221(9) 0.0226(9) 0.0078(7) 0.0050(7) 0.0086(7)
C10 0.0152(7) 0.0200(8) 0.0215(8) 0.0058(6) 0.0044(6) 0.0073(7)
C11 0.0237(8) 0.0248(9) 0.0213(9) 0.0090(7) 0.0068(7) 0.0085(7)
C12 0.0296(9) 0.0217(9) 0.0248(9) 0.0100(7) 0.0080(7) 0.0043(7)
C13 0.0241(8) 0.0206(9) 0.0326(10) 0.0099(7) 0.0093(7) 0.0123(8)
C14 0.0205(8) 0.0256(9) 0.0236(9) 0.0073(7) 0.0077(7) 0.0121(7)
C15 0.0180(8) 0.0216(9) 0.0226(8) 0.0068(7) 0.0069(7) 0.0072(7)
C16 0.0194(8) 0.0249(9) 0.0260(9) 0.0093(7) 0.0084(7) 0.0096(7)
C17 0.0249(9) 0.0345(10) 0.0263(9) 0.0113(8) 0.0113(7) 0.0114(8)
C18 0.0452(12) 0.0426(12) 0.0293(10) 0.0187(10) 0.0155(9) 0.0073(9)
C19 0.0194(8) 0.0190(8) 0.0224(8) 0.0073(7) 0.0100(7) 0.0067(7)
C20 0.0197(8) 0.0213(8) 0.0234(9) 0.0056(7) 0.0057(7) 0.0088(7)
C21 0.0243(8) 0.0246(9) 0.0202(8) 0.0111(7) 0.0073(7) 0.0104(7)
C22 0.0253(8) 0.0201(8) 0.0293(9) 0.0078(7) 0.0132(7) 0.0115(7)
C23 0.0206(8) 0.0222(9) 0.0249(9) 0.0062(7) 0.0069(7) 0.0077(7)
C24 0.0214(8) 0.0198(8) 0.0201(8) 0.0092(7) 0.0070(7) 0.0063(7)
C25 0.0243(9) 0.0263(9) 0.0281(9) 0.0045(8) -0.0003(7) 0.0087(8)
C26 0.0363(10) 0.0328(10) 0.0315(10) 0.0149(8) 0.0173(8) 0.0193(8)

loop_
_atom_site_type_symbol
_atom_site_label
_atom_site_fract_x
_atom_site_fract_y
_atom_site_fract_z
_atom_site_U_iso_or_equiv
_atom_site_thermal_displace_type
_atom_site_calc_flag
_atom_site_refinement_flags
_atom_site_occupancy
O O1 0.22127(15) 0.57663(13) -0.01565(9) 0.0294(4) Uani d . 1.000
O O2 0.51365(14) 0.51988(12) 0.37054(9) 0.0246(3) Uani d . 1.000
N N1 0.03320(16) 0.34760(14) 0.28257(10) 0.0200(4) Uani d . 1.000
N N2 0.19265(16) 0.21885(14) 0.23560(10) 0.0197(4) Uani d . 1.000
C C1 0.1675(2) 0.34409(16) 0.24524(12) 0.0187(4) Uani d . 1.000
C C2 0.0647(2) 0.13719(17) 0.26932(12) 0.0191(5) Uani d . 1.000
C C3 -0.0325(2) 0.21832(16) 0.29722(12) 0.0187(5) Uani d . 1.000
C C4 -0.1839(2) 0.18601(17) 0.34015(12) 0.0196(5) Uani d . 1.000
C C5 -0.2095(2) 0.29766(17) 0.41145(13) 0.0221(5) Uani d . 1.000
C C6 -0.3463(2) 0.26861(19) 0.45693(13) 0.0244(5) Uani d . 1.000
C C7 -0.4602(2) 0.12872(19) 0.43134(14) 0.0257(5) Uani d . 1.000
C C8 -0.4395(2) 0.01733(19) 0.35825(14) 0.0253(5) Uani d . 1.000
C C9 -0.3029(2) 0.04563(17) 0.31312(13) 0.0219(5) Uani d . 1.000
C C10 0.05668(19) -0.00280(17) 0.27544(13) 0.0194(4) Uani d . 1.000
C C11 0.0409(2) -0.11491(17) 0.18480(13) 0.0234(5) Uani d . 1.000
C C12 0.0405(2) -0.24371(18) 0.19320(14) 0.0264(5) Uani d . 1.000
C C13 0.0564(2) -0.26260(18) 0.29232(14) 0.0248(5) Uani d . 1.000
C C14 0.0700(2) -0.15270(17) 0.38256(13) 0.0228(5) Uani d . 1.000
C C15 0.0696(2) -0.02425(17) 0.37420(13) 0.0210(5) Uani d . 1.000
C C16 0.3286(2) 0.18032(18) 0.19444(13) 0.0229(5) Uani d . 1.000
C C17 0.2732(2) 0.12340(19) 0.07169(14) 0.0280(5) Uani d . 1.000
C C18 0.2775(3) 0.0033(2) 0.01278(16) 0.0392(7) Uani d . 1.000
C C19 0.2772(2) 0.45508(16) 0.21242(13) 0.0199(5) Uani d . 1.000
C C20 0.2057(2) 0.47090(17) 0.11627(13) 0.0221(5) Uani d . 1.000
C C21 0.3087(2) 0.56926(17) 0.08016(13) 0.0220(5) Uani d . 1.000
C C22 0.4852(2) 0.65115(17) 0.14076(14) 0.0238(5) Uani d . 1.000
C C23 0.5580(2) 0.63844(17) 0.23932(13) 0.0233(5) Uani d . 1.000
C C24 0.4555(2) 0.54150(16) 0.27547(13) 0.0202(5) Uani d . 1.000
C C25 0.6880(2) 0.61529(18) 0.44233(14) 0.0292(5) Uani d . 1.000
C C26 0.3278(2) 0.64720(19) -0.07022(15) 0.0303(6) Uani d . 1.000
H H5 -0.13280 0.39400 0.42890 0.0270 Uiso c R 1.000
H H6 -0.36170 0.34510 0.50580 0.0290 Uiso c R 1.000
H H7 -0.55200 0.10910 0.46370 0.0310 Uiso c R 1.000
H H8 -0.51920 -0.07860 0.33910 0.0300 Uiso c R 1.000
H H9 -0.28980 -0.03130 0.26320 0.0260 Uiso c R 1.000
H H11 0.03020 -0.10310 0.11640 0.0280 Uiso c R 1.000
H H12 0.02920 -0.31920 0.13060 0.0320 Uiso c R 1.000
H H13 0.05790 -0.35020 0.29830 0.0300 Uiso c R 1.000
H H14 0.07970 -0.16520 0.45070 0.0270 Uiso c R 1.000
H H15 0.07820 0.05010 0.43670 0.0250 Uiso c R 1.000
H H16A 0.35140 0.10690 0.22150 0.0270 Uiso c R 1.000
H H16B 0.44100 0.26590 0.22340 0.0270 Uiso c R 1.000
H H17 0.23240 0.17810 0.03450 0.0340 Uiso c R 1.000
H H18A 0.31760 -0.05390 0.04740 0.0470 Uiso c R 1.000
H H18B 0.24060 -0.02650 -0.06460 0.0470 Uiso c R 1.000
H H20 0.08470 0.41400 0.07420 0.0270 Uiso c R 1.000
H H22 0.55700 0.71610 0.11540 0.0290 Uiso c R 1.000
H H23 0.67860 0.69670 0.28170 0.0280 Uiso c R 1.000
H H25A 0.77680 0.59950 0.40780 0.0440 Uiso c R 1.000
H H25B 0.70890 0.59740 0.51080 0.0440 Uiso c R 1.000
H H25C 0.69790 0.71440 0.45760 0.0440 Uiso c R 1.000
H H26A 0.39130 0.74890 -0.02480 0.0450 Uiso c R 1.000
H H26B 0.25120 0.63740 -0.14020 0.0450 Uiso c R 1.000
H H26C 0.41400 0.60380 -0.08310 0.0450 Uiso c R 1.000

loop_
_atom_type_symbol
_atom_type_description
_atom_type_scat_dispersion_real
_atom_type_scat_dispersion_imag
_atom_type_scat_source
C C 0.0033 0.0016 ' International Tables Vol C Tables 4.2.6.8 and 6.1.1.4'
H H 0.0000 0.0000 ' International Tables Vol C Tables 4.2.6.8 and 6.1.1.4'
N N 0.0061 0.0033 ' International Tables Vol C Tables 4.2.6.8 and 6.1.1.4'
O O 0.0106 0.0060 ' International Tables Vol C Tables 4.2.6.8 and 6.1.1.4'

loop_
_geom_angle_atom_site_label_1
_geom_angle_atom_site_label_2
_geom_angle_atom_site_label_3
_geom_angle
_geom_angle_publ_flag
C21 O1 C26 117.36(14) no
C24 O2 C25 116.87(14) no
C1 N1 C3 105.42(14) no
C1 N2 C2 107.22(14) no
C1 N2 C16 125.18(15) no
C2 N2 C16 127.58(15) no
N1 C1 N2 111.60(15) no
N1 C1 C19 126.41(16) no
N2 C1 C19 121.96(15) no
N2 C2 C3 105.17(15) no
N2 C2 C10 122.53(15) no
C3 C2 C10 132.23(16) no
N1 C3 C2 110.59(15) no
N1 C3 C4 120.32(15) no
C2 C3 C4 129.08(16) no
C3 C4 C5 119.76(16) no
C3 C4 C9 121.91(15) no
C5 C4 C9 118.32(16) no
C4 C5 C6 120.51(17) no
C5 C6 C7 120.36(16) no
C6 C7 C8 119.68(17) no
C7 C8 C9 120.17(18) no
C4 C9 C8 120.90(16) no
C2 C10 C11 121.70(15) no
C2 C10 C15 120.15(15) no
C11 C10 C15 118.13(16) no
C10 C11 C12 120.84(16) no
C11 C12 C13 120.37(16) no
C12 C13 C14 119.31(17) no
C13 C14 C15 120.39(16) no
C10 C15 C14 120.96(15) no
N2 C16 C17 112.28(14) no
C16 C17 C18 124.22(18) no
C1 C19 C20 119.57(15) no
C1 C19 C24 121.05(15) no
C20 C19 C24 119.34(16) no
C19 C20 C21 120.92(16) no
O1 C21 C20 115.32(15) no
O1 C21 C22 125.10(16) no
C20 C21 C22 119.58(16) no
C21 C22 C23 120.05(16) no
C22 C23 C24 120.34(16) no
O2 C24 C19 115.12(15) no
O2 C24 C23 125.15(15) no
C19 C24 C23 119.74(15) no
C4 C5 H5 120.00 no
C6 C5 H5 120.00 no
C5 C6 H6 120.00 no
C7 C6 H6 120.00 no
C6 C7 H7 120.00 no
C8 C7 H7 120.00 no
C7 C8 H8 120.00 no
C9 C8 H8 120.00 no
C4 C9 H9 120.00 no
C8 C9 H9 120.00 no
C10 C11 H11 120.00 no
C12 C11 H11 120.00 no
C11 C12 H12 120.00 no
C13 C12 H12 120.00 no
C12 C13 H13 120.00 no
C14 C13 H13 120.00 no
C13 C14 H14 120.00 no
C15 C14 H14 120.00 no
C10 C15 H15 120.00 no
C14 C15 H15 120.00 no
N2 C16 H16A 109.00 no
N2 C16 H16B 109.00 no
C17 C16 H16A 109.00 no
C17 C16 H16B 109.00 no
H16A C16 H16B 108.00 no
C16 C17 H17 118.00 no
C18 C17 H17 118.00 no
C17 C18 H18A 120.00 no
C17 C18 H18B 120.00 no
H18A C18 H18B 120.00 no
C19 C20 H20 120.00 no
C21 C20 H20 120.00 no
C21 C22 H22 120.00 no
C23 C22 H22 120.00 no
C22 C23 H23 120.00 no
C24 C23 H23 120.00 no
O2 C25 H25A 109.00 no
O2 C25 H25B 109.00 no
O2 C25 H25C 109.00 no
H25A C25 H25B 109.00 no
H25A C25 H25C 109.00 no
H25B C25 H25C 109.00 no
O1 C26 H26A 109.00 no
O1 C26 H26B 109.00 no
O1 C26 H26C 109.00 no
H26A C26 H26B 109.00 no
H26A C26 H26C 109.00 no
H26B C26 H26C 109.00 no

loop_
_geom_bond_atom_site_label_1
_geom_bond_atom_site_label_2
_geom_bond_distance
_geom_bond_publ_flag
O1 C21 1.376(2) no
O1 C26 1.427(2) no
O2 C24 1.374(2) no
O2 C25 1.430(2) no
N1 C1 1.320(2) no
N1 C3 1.387(2) no
N2 C1 1.372(2) no
N2 C2 1.388(2) no
N2 C16 1.470(2) no
C1 C19 1.479(2) no
C2 C3 1.375(2) no
C2 C10 1.480(3) no
C3 C4 1.475(2) no
C4 C5 1.400(2) no
C4 C9 1.399(3) no
C5 C6 1.391(3) no
C6 C7 1.385(3) no
C7 C8 1.388(3) no
C8 C9 1.386(3) no
C10 C11 1.393(2) no
C10 C15 1.393(2) no
C11 C12 1.390(3) no
C12 C13 1.385(3) no
C13 C14 1.383(2) no
C14 C15 1.388(3) no
C16 C17 1.505(2) no
C17 C18 1.309(3) no
C19 C20 1.382(2) no
C19 C24 1.407(2) no
C20 C21 1.394(3) no
C21 C22 1.382(2) no
C22 C23 1.397(2) no
C23 C24 1.383(2) no
C5 H5 0.9500 no
C6 H6 0.9500 no
C7 H7 0.9500 no
C8 H8 0.9500 no
C9 H9 0.9500 no
C11 H11 0.9500 no
C12 H12 0.9500 no
C13 H13 0.9500 no
C14 H14 0.9500 no
C15 H15 0.9500 no
C16 H16A 0.9900 no
C16 H16B 0.9900 no
C17 H17 0.9500 no
C18 H18A 0.9500 no
C18 H18B 0.9500 no
C20 H20 0.9500 no
C22 H22 0.9500 no
C23 H23 0.9500 no
C25 H25A 0.9800 no
C25 H25B 0.9800 no
C25 H25C 0.9800 no
C26 H26A 0.9800 no
C26 H26B 0.9800 no
C26 H26C 0.9800 no

loop_
_geom_hbond_atom_site_label_D
_geom_hbond_atom_site_label_H
_geom_hbond_atom_site_label_A
_geom_hbond_site_symmetry_A
_geom_hbond_distance_DH
_geom_hbond_distance_HA
_geom_hbond_distance_DA
_geom_hbond_angle_DHA
_geom_hbond_publ_flag
C20 H20 O1 2_565 0.95 2.54 3.354(2) 143 yes
C14 H14 Cg2 2_556 0.95 2.63 3.4083(19) 139 yes
C25 H25B Cg1 2_666 0.98 2.84 3.6337(19) 139 yes
C26 H26C Cg4 2_665 0.98 2.95 3.908(2) 166 yes

loop_
_geom_torsion_atom_site_label_1
_geom_torsion_atom_site_label_2
_geom_torsion_atom_site_label_3
_geom_torsion_atom_site_label_4
_geom_torsion
_geom_torsion_publ_flag
C26 O1 C21 C22 15.8(2) no
C26 O1 C21 C20 -164.74(15) no
C25 O2 C24 C19 -173.84(15) no
C25 O2 C24 C23 6.6(2) no
C1 N1 C3 C2 0.58(17) no
C1 N1 C3 C4 179.16(14) no
C3 N1 C1 N2 -0.36(17) no
C3 N1 C1 C19 177.32(15) no
C16 N2 C1 C19 0.9(2) no
C16 N2 C2 C10 4.5(2) no
C2 N2 C1 C19 -177.79(14) no
C16 N2 C2 C3 -178.34(14) no
C1 N2 C2 C10 -176.80(14) no
C16 N2 C1 N1 178.73(13) no
C2 N2 C16 C17 97.69(19) no
C1 N2 C16 C17 -80.8(2) no
C2 N2 C1 N1 0.00(17) no
C1 N2 C2 C3 0.34(16) no
N1 C1 C19 C20 -72.9(2) no
N1 C1 C19 C24 109.5(2) no
N2 C1 C19 C20 104.59(19) no
N2 C1 C19 C24 -73.1(2) no
N2 C2 C10 C15 121.30(18) no
C3 C2 C10 C11 126.7(2) no
C3 C2 C10 C15 -55.0(3) no
N2 C2 C10 C11 -57.0(2) no
N2 C2 C3 C4 -178.98(15) no
N2 C2 C3 N1 -0.57(17) no
C10 C2 C3 N1 176.17(16) no
C10 C2 C3 C4 -2.3(3) no
C2 C3 C4 C9 -30.5(3) no
N1 C3 C4 C9 151.19(15) no
C2 C3 C4 C5 148.45(17) no
N1 C3 C4 C5 -29.8(2) no
C3 C4 C5 C6 -176.81(15) no
C3 C4 C9 C8 177.09(16) no
C9 C4 C5 C6 2.2(2) no
C5 C4 C9 C8 -1.9(2) no
C4 C5 C6 C7 -0.7(3) no
C5 C6 C7 C8 -1.3(3) no
C6 C7 C8 C9 1.6(3) no
C7 C8 C9 C4 0.0(3) no
C2 C10 C11 C12 177.49(17) no
C11 C10 C15 C14 1.2(3) no
C2 C10 C15 C14 -177.22(16) no
C15 C10 C11 C12 -0.9(3) no
C10 C11 C12 C13 -0.2(3) no
C11 C12 C13 C14 1.0(3) no
C12 C13 C14 C15 -0.7(3) no
C13 C14 C15 C10 -0.4(3) no
N2 C16 C17 C18 -129.1(2) no
C1 C19 C24 C23 176.09(16) no
C20 C19 C24 O2 178.86(15) no
C1 C19 C24 O2 -3.5(2) no
C24 C19 C20 C21 1.2(3) no
C20 C19 C24 C23 -1.6(3) no
C1 C19 C20 C21 -176.52(16) no
C19 C20 C21 C22 0.6(3) no
C19 C20 C21 O1 -178.89(16) no
C20 C21 C22 C23 -2.0(3) no
O1 C21 C22 C23 177.44(16) no
C21 C22 C23 C24 1.6(3) no
C22 C23 C24 C19 0.2(3) no
C22 C23 C24 O2 179.71(16) no
